data_4311061
loop_
_publ_author_name
'Xiangru Meng'
'Yinglin Song'
'Hongwei Hou'
'Huayun Han'
'Bo Xiao'
'Yaoting Fan'
'Yu Zhu'

_publ_section_title
;
 Hydrothermal Syntheses, Crystal Structures, and Characteristics of a
 Series of Cd-btx Coordination Polymers (btx =
 1,4-Bis(triazol-1-ylmethyl)benzene)
;
_journal_name_full 'Inorganic Chemistry'
_journal_page_first 3528
_journal_page_last 3536
_journal_paper_doi 10.1021/ic0354670
_journal_volume 43
_journal_year 2004
_chemical_formula_sum 'C24 H24 Cd Cl2 N12'
_chemical_formula_weight 663.85
_space_group_IT_number 14
_symmetry_cell_setting monoclinic
_symmetry_space_group_name_Hall '-P 2ybc'
_symmetry_space_group_name_H-M 'P 1 21/c 1'
_atom_sites_solution_hydrogens geom
_atom_sites_solution_primary direct
_atom_sites_solution_secondary difmap
_audit_creation_method SHELXL-97
_cell_angle_alpha 90.00
_cell_angle_beta 109.23(3)
_cell_angle_gamma 90.00
_cell_formula_units_Z 2
_cell_length_a 7.6765(15)
_cell_length_b 21.895(4)
_cell_length_c 8.9479(18)
_cell_measurement_reflns_used 256
_cell_measurement_temperature 291(2)
_cell_measurement_theta_max 25.1
_cell_measurement_theta_min 2
_cell_volume 1420.0(5)
_computing_cell_refinement raxis
_computing_data_collection raxis
_computing_data_reduction raxis
_computing_molecular_graphics texsan
_computing_publication_material texsan
_computing_structure_refinement 'SHELXL-97 (Sheldrick, 1997)'
_computing_structure_solution 'SHELXS-97 (Sheldrick, 1990)'
_diffrn_ambient_temperature 291(2)
_diffrn_measured_fraction_theta_full 0.889
_diffrn_measured_fraction_theta_max 0.889
_diffrn_measurement_device_type R-AXIS-IV
_diffrn_measurement_method 'Osillation  frames'
_diffrn_radiation_monochromator graphite
_diffrn_radiation_source 'fine-focus sealed tube'
_diffrn_radiation_type MoK\a
_diffrn_radiation_wavelength 0.71073
_diffrn_reflns_av_R_equivalents 0.0134
_diffrn_reflns_av_sigmaI/netI 0.0205
_diffrn_reflns_limit_h_max 9
_diffrn_reflns_limit_h_min 0
_diffrn_reflns_limit_k_max 26
_diffrn_reflns_limit_k_min -25
_diffrn_reflns_limit_l_max 10
_diffrn_reflns_limit_l_min -10
_diffrn_reflns_number 3956
_diffrn_reflns_theta_full 25.00
_diffrn_reflns_theta_max 25.00
_diffrn_reflns_theta_min 1.86
_exptl_absorpt_coefficient_mu 0.995
_exptl_absorpt_correction_T_max 0.8413
_exptl_absorpt_correction_T_min 0.7750
_exptl_crystal_density_diffrn 1.553
_exptl_crystal_density_method 'not measured'
_exptl_crystal_description prismatic
_exptl_crystal_F_000 668
_exptl_crystal_size_max 0.27
_exptl_crystal_size_mid 0.20
_exptl_crystal_size_min 0.18
_refine_diff_density_max 0.321
_refine_diff_density_min -0.240
_refine_diff_density_rms 0.045
_refine_ls_extinction_coef 0.0034(5)
_refine_ls_extinction_expression Fc^*^=kFc[1+0.001xFc^2^\l^3^/sin(2\q)]^-1/4^
_refine_ls_extinction_method SHELXL
_refine_ls_goodness_of_fit_ref 1.063
_refine_ls_hydrogen_treatment mixed
_refine_ls_matrix_type full
_refine_ls_number_parameters 179
_refine_ls_number_reflns 2226
_refine_ls_number_restraints 0
_refine_ls_restrained_S_all 1.063
_refine_ls_R_factor_all 0.0274
_refine_ls_R_factor_gt 0.0217
_refine_ls_shift/su_max 0.000
_refine_ls_shift/su_mean 0.000
_refine_ls_structure_factor_coef Fsqd
_refine_ls_weighting_details 'calc w=1/[\s^2^(Fo^2^)+(0.0269P)^2^+0.4274P] where P=(Fo^2^+2Fc^2^)/3'
_refine_ls_weighting_scheme calc
_refine_ls_wR_factor_gt 0.0501
_refine_ls_wR_factor_ref 0.0514
_reflns_number_gt 2078
_reflns_number_total 2226
_reflns_threshold_expression >2sigma(I)
_cod_data_source_file ic0354670si20040217_122358_2.cif
_cod_data_source_block p21c
_cod_depositor_comments
;
The following automatic conversions were performed:

data name '_atom_site_symetry_multiplicity' was replaced with
'_atom_site_symmetry_multiplicity' as specified in the replacement
file 'data/replacement-values/replacement_tags.lst'.

Automatic conversion script
Id: cif_correct_tags 9268 2022-04-12 08:56:07Z antanas 
;
_cod_original_sg_symbol_H-M 'P 21/c'
_cod_database_code 4311061

loop_
_symmetry_equiv_pos_as_xyz
'x, y, z'
'-x, y+1/2, -z+1/2'
'-x, -y, -z'
'x, -y-1/2, z-1/2'

loop_
_atom_site_label
_atom_site_type_symbol
_atom_site_fract_x
_atom_site_fract_y
_atom_site_fract_z
_atom_site_U_iso_or_equiv
_atom_site_adp_type
_atom_site_occupancy
_atom_site_symmetry_multiplicity
_atom_site_calc_flag
_atom_site_refinement_flags
_atom_site_disorder_assembly
_atom_site_disorder_group
Cd1 Cd 0.0000 0.5000 0.0000 0.03199(9) Uani 1 2 d S . .
Cl1 Cl 0.34813(8) 0.52564(3) 0.16234(7) 0.04225(16) Uani 1 1 d . . .
N1 N 0.0403(3) 0.54625(9) -0.2242(2) 0.0408(5) Uani 1 1 d . . .
N2 N -0.0070(3) 0.57856(12) -0.4727(3) 0.0584(7) Uani 1 1 d . . .
N3 N 0.1753(3) 0.57449(9) -0.3911(2) 0.0374(5) Uani 1 1 d . . .
N4 N 0.7698(3) 0.84811(9) -0.2944(2) 0.0377(5) Uani 1 1 d . . .
N5 N 0.9237(3) 0.81795(10) -0.2955(3) 0.0499(6) Uani 1 1 d . . .
N6 N 0.9028(3) 0.90865(9) -0.4154(2) 0.0378(5) Uani 1 1 d . . .
C1 C -0.0808(4) 0.56080(13) -0.3660(3) 0.0531(7) Uani 1 1 d . . .
H1A H -0.2077 0.5585 -0.3876 0.064 Uiso 1 1 calc R . .
C2 C 0.2006(3) 0.55533(11) -0.2455(3) 0.0407(6) Uani 1 1 d . . .
H2B H 0.3151 0.5491 -0.1688 0.049 Uiso 1 1 calc R . .
C3 C 0.3158(4) 0.59055(12) -0.4631(3) 0.0466(6) Uani 1 1 d . . .
H3A H 0.2591 0.5924 -0.5772 0.056 Uiso 1 1 calc R . .
H3B H 0.4100 0.5591 -0.4387 0.056 Uiso 1 1 calc R . .
C4 C 0.4047(3) 0.65154(11) -0.4027(3) 0.0383(6) Uani 1 1 d . . .
C5 C 0.3311(4) 0.70572(13) -0.4736(3) 0.0507(7) Uani 1 1 d . . .
H5B H 0.2264 0.7052 -0.5633 0.061 Uiso 1 1 calc R . .
C6 C 0.4109(4) 0.76085(13) -0.4132(4) 0.0516(7) Uani 1 1 d . . .
H6B H 0.3597 0.7970 -0.4631 0.062 Uiso 1 1 calc R . .
C7 C 0.5646(3) 0.76299(12) -0.2806(3) 0.0411(6) Uani 1 1 d . . .
C8 C 0.6386(4) 0.70896(13) -0.2112(4) 0.0578(8) Uani 1 1 d . . .
H8A H 0.7437 0.7095 -0.1219 0.069 Uiso 1 1 calc R . .
C9 C 0.5601(4) 0.65364(13) -0.2714(3) 0.0536(7) Uani 1 1 d . . .
H9A H 0.6129 0.6175 -0.2225 0.064 Uiso 1 1 calc R . .
C10 C 0.6491(4) 0.82328(13) -0.2119(3) 0.0520(7) Uani 1 1 d . . .
H10A H 0.5514 0.8523 -0.2188 0.062 Uiso 1 1 calc R . .
H10B H 0.7199 0.8177 -0.1009 0.062 Uiso 1 1 calc R . .
C11 C 0.9979(3) 0.85658(12) -0.3693(3) 0.0441(6) Uani 1 1 d . . .
H11A H 1.1077 0.8485 -0.3881 0.053 Uiso 1 1 calc R . .
C12 C 0.7604(3) 0.90141(11) -0.3648(3) 0.0391(6) Uani 1 1 d . . .
H12A H 0.6669 0.9299 -0.3773 0.047 Uiso 1 1 calc R . .

loop_
_atom_site_aniso_label
_atom_site_aniso_U_11
_atom_site_aniso_U_22
_atom_site_aniso_U_33
_atom_site_aniso_U_23
_atom_site_aniso_U_13
_atom_site_aniso_U_12
Cd1 0.03212(13) 0.03394(14) 0.03467(14) 0.00178(12) 0.01744(10) 0.00106(11)
Cl1 0.0291(3) 0.0537(4) 0.0456(4) -0.0037(3) 0.0146(2) -0.0038(3)
N1 0.0410(11) 0.0465(13) 0.0394(12) 0.0078(10) 0.0194(10) -0.0023(9)
N2 0.0486(13) 0.0741(17) 0.0496(16) 0.0210(12) 0.0123(11) -0.0029(12)
N3 0.0396(11) 0.0382(12) 0.0370(11) 0.0016(9) 0.0160(9) -0.0081(9)
N4 0.0372(10) 0.0374(12) 0.0392(12) -0.0026(9) 0.0135(9) -0.0081(9)
N5 0.0416(12) 0.0431(13) 0.0607(15) 0.0060(11) 0.0110(11) 0.0015(10)
N6 0.0329(10) 0.0386(12) 0.0433(12) 0.0013(9) 0.0144(9) -0.0037(9)
C1 0.0366(14) 0.0668(19) 0.0557(18) 0.0191(15) 0.0151(13) 0.0039(13)
C2 0.0381(13) 0.0486(16) 0.0360(14) 0.0073(11) 0.0131(11) -0.0060(11)
C3 0.0598(16) 0.0476(16) 0.0439(15) -0.0044(12) 0.0325(13) -0.0156(13)
C4 0.0416(13) 0.0427(14) 0.0372(14) 0.0020(11) 0.0221(11) -0.0097(11)
C5 0.0395(14) 0.0532(18) 0.0517(17) 0.0055(14) 0.0045(12) -0.0079(13)
C6 0.0462(15) 0.0422(16) 0.0625(19) 0.0097(14) 0.0125(14) -0.0003(12)
C7 0.0459(14) 0.0416(15) 0.0412(15) 0.0011(12) 0.0217(12) -0.0116(11)
C8 0.0571(17) 0.0565(19) 0.0452(17) 0.0094(14) -0.0030(14) -0.0134(14)
C9 0.0597(17) 0.0417(16) 0.0513(18) 0.0153(13) 0.0072(14) -0.0034(13)
C10 0.0648(17) 0.0509(17) 0.0493(17) -0.0051(13) 0.0310(15) -0.0188(14)
C11 0.0313(12) 0.0435(15) 0.0583(17) 0.0011(13) 0.0160(12) 0.0001(11)
C12 0.0347(12) 0.0352(14) 0.0494(15) -0.0002(11) 0.0165(11) -0.0014(10)

loop_
_atom_type_symbol
_atom_type_description
_atom_type_scat_dispersion_real
_atom_type_scat_dispersion_imag
_atom_type_scat_source
C C 0.0033 0.0016 'International Tables Vol C Tables 4.2.6.8 and 6.1.1.4'
H H 0.0000 0.0000 'International Tables Vol C Tables 4.2.6.8 and 6.1.1.4'
N N 0.0061 0.0033 'International Tables Vol C Tables 4.2.6.8 and 6.1.1.4'
Cl Cl 0.1484 0.1585 'International Tables Vol C Tables 4.2.6.8 and 6.1.1.4'
Cd Cd -0.8075 1.2024 'International Tables Vol C Tables 4.2.6.8 and 6.1.1.4'

loop_
_geom_angle_atom_site_label_1
_geom_angle_atom_site_label_2
_geom_angle_atom_site_label_3
_geom_angle
_geom_angle_site_symmetry_1
_geom_angle_site_symmetry_3
_geom_angle_publ_flag
N6 Cd1 N6 180.00(9) 2_644 4_476 ?
N6 Cd1 N1 86.94(7) 2_644 . ?
N6 Cd1 N1 93.06(7) 4_476 . ?
N6 Cd1 N1 93.06(7) 2_644 3_565 ?
N6 Cd1 N1 86.94(7) 4_476 3_565 ?
N1 Cd1 N1 180.00(10) . 3_565 ?
N6 Cd1 Cl1 89.25(5) 2_644 . ?
N6 Cd1 Cl1 90.75(5) 4_476 . ?
N1 Cd1 Cl1 89.09(6) . . ?
N1 Cd1 Cl1 90.91(6) 3_565 . ?
N6 Cd1 Cl1 90.75(5) 2_644 3_565 ?
N6 Cd1 Cl1 89.25(5) 4_476 3_565 ?
N1 Cd1 Cl1 90.91(6) . 3_565 ?
N1 Cd1 Cl1 89.09(6) 3_565 3_565 ?
Cl1 Cd1 Cl1 180.0 . 3_565 ?
C2 N1 C1 102.5(2) . . ?
C2 N1 Cd1 125.25(17) . . ?
C1 N1 Cd1 131.52(16) . . ?
C1 N2 N3 101.8(2) . . ?
C2 N3 N2 110.07(19) . . ?
C2 N3 C3 128.2(2) . . ?
N2 N3 C3 121.8(2) . . ?
C12 N4 N5 109.77(19) . . ?
C12 N4 C10 128.7(2) . . ?
N5 N4 C10 121.3(2) . . ?
C11 N5 N4 102.3(2) . . ?
C12 N6 C11 102.7(2) . . ?
C12 N6 Cd1 126.80(16) . 2_654 ?
C11 N6 Cd1 128.64(15) . 2_654 ?
N2 C1 N1 115.2(2) . . ?
N1 C2 N3 110.4(2) . . ?
N3 C3 C4 111.34(19) . . ?
C9 C4 C5 118.4(2) . . ?
C9 C4 C3 119.8(2) . . ?
C5 C4 C3 121.8(2) . . ?
C4 C5 C6 120.7(3) . . ?
C7 C6 C5 120.9(3) . . ?
C8 C7 C6 118.2(2) . . ?
C8 C7 C10 120.8(2) . . ?
C6 C7 C10 120.9(2) . . ?
C7 C8 C9 121.2(3) . . ?
C4 C9 C8 120.5(3) . . ?
N4 C10 C7 112.2(2) . . ?
N5 C11 N6 114.8(2) . . ?
N4 C12 N6 110.4(2) . . ?

loop_
_geom_bond_atom_site_label_1
_geom_bond_atom_site_label_2
_geom_bond_distance
_geom_bond_site_symmetry_2
_geom_bond_publ_flag
Cd1 N6 2.3457(19) 2_644 ?
Cd1 N6 2.3457(19) 4_476 ?
Cd1 N1 2.3571(19) . ?
Cd1 N1 2.3571(19) 3_565 ?
Cd1 Cl1 2.6476(10) . ?
Cd1 Cl1 2.6476(10) 3_565 ?
N1 C2 1.320(3) . ?
N1 C1 1.341(3) . ?
N2 C1 1.319(3) . ?
N2 N3 1.351(3) . ?
N3 C2 1.321(3) . ?
N3 C3 1.470(3) . ?
N4 C12 1.317(3) . ?
N4 N5 1.357(3) . ?
N4 C10 1.466(3) . ?
N5 C11 1.313(3) . ?
N6 C12 1.323(3) . ?
N6 C11 1.343(3) . ?
N6 Cd1 2.3457(19) 2_654 ?
C3 C4 1.516(3) . ?
C4 C9 1.372(4) . ?
C4 C5 1.376(4) . ?
C5 C6 1.381(4) . ?
C6 C7 1.371(4) . ?
C7 C8 1.370(4) . ?
C7 C10 1.510(4) . ?
C8 C9 1.381(4) . ?

loop_
_geom_torsion_atom_site_label_1
_geom_torsion_atom_site_label_2
_geom_torsion_atom_site_label_3
_geom_torsion_atom_site_label_4
_geom_torsion
_geom_torsion_site_symmetry_1
_geom_torsion_site_symmetry_2
_geom_torsion_site_symmetry_3
_geom_torsion_site_symmetry_4
_geom_torsion_publ_flag
N6 Cd1 N1 C2 -68.6(2) 2_644 . . . ?
N6 Cd1 N1 C2 111.4(2) 4_476 . . . ?
N1 Cd1 N1 C2 -140(88) 3_565 . . . ?
Cl1 Cd1 N1 C2 20.7(2) . . . . ?
Cl1 Cd1 N1 C2 -159.3(2) 3_565 . . . ?
N6 Cd1 N1 C1 99.8(2) 2_644 . . . ?
N6 Cd1 N1 C1 -80.2(2) 4_476 . . . ?
N1 Cd1 N1 C1 28(88) 3_565 . . . ?
Cl1 Cd1 N1 C1 -170.9(2) . . . . ?
Cl1 Cd1 N1 C1 9.1(2) 3_565 . . . ?
C1 N2 N3 C2 -0.1(3) . . . . ?
C1 N2 N3 C3 -179.6(2) . . . . ?
C12 N4 N5 C11 -0.1(3) . . . . ?
C10 N4 N5 C11 -175.5(2) . . . . ?
N3 N2 C1 N1 0.3(3) . . . . ?
C2 N1 C1 N2 -0.4(3) . . . . ?
Cd1 N1 C1 N2 -170.77(19) . . . . ?
C1 N1 C2 N3 0.4(3) . . . . ?
Cd1 N1 C2 N3 171.51(15) . . . . ?
N2 N3 C2 N1 -0.2(3) . . . . ?
C3 N3 C2 N1 179.3(2) . . . . ?
C2 N3 C3 C4 -74.2(3) . . . . ?
N2 N3 C3 C4 105.2(3) . . . . ?
N3 C3 C4 C9 90.6(3) . . . . ?
N3 C3 C4 C5 -87.6(3) . . . . ?
C9 C4 C5 C6 -0.5(4) . . . . ?
C3 C4 C5 C6 177.7(2) . . . . ?
C4 C5 C6 C7 -0.4(4) . . . . ?
C5 C6 C7 C8 1.0(4) . . . . ?
C5 C6 C7 C10 -178.4(2) . . . . ?
C6 C7 C8 C9 -0.7(4) . . . . ?
C10 C7 C8 C9 178.7(3) . . . . ?
C5 C4 C9 C8 0.8(4) . . . . ?
C3 C4 C9 C8 -177.5(3) . . . . ?
C7 C8 C9 C4 -0.2(5) . . . . ?
C12 N4 C10 C7 123.2(3) . . . . ?
N5 N4 C10 C7 -62.5(3) . . . . ?
C8 C7 C10 N4 98.6(3) . . . . ?
C6 C7 C10 N4 -82.0(3) . . . . ?
N4 N5 C11 N6 -0.2(3) . . . . ?
C12 N6 C11 N5 0.5(3) . . . . ?
Cd1 N6 C11 N5 165.51(17) 2_654 . . . ?
N5 N4 C12 N6 0.5(3) . . . . ?
C10 N4 C12 N6 175.3(2) . . . . ?
C11 N6 C12 N4 -0.6(3) . . . . ?
Cd1 N6 C12 N4 -165.95(16) 2_654 . . . ?
